data_1559766
loop_
_publ_author_name
'Millward, Makenzie J.'
'Ellis, Emily'
'Ward, John W.'
'Clayden, Jonathan'

_publ_section_title
;
 Hydantoin-bridged medium ring scaffolds by migratory insertion of
 urea-tethered nitrile anions into aromatic C-N bonds.
;
_journal_issue 6
_journal_name_full 'Chemical science'
_journal_page_first 2091
_journal_page_last 2096
_journal_paper_doi 10.1039/d0sc06188c
_journal_volume 12
_journal_year 2020
_chemical_formula_moiety 'C15 H18 N2 O2'
_chemical_formula_sum 'C15 H18 N2 O2'
_chemical_formula_weight 258.31
_space_group_crystal_system monoclinic
_space_group_IT_number 14
_space_group_name_Hall '-P 2yn'
_space_group_name_H-M_alt 'P 1 21/n 1'
_atom_sites_solution_hydrogens geom
_atom_sites_solution_primary dual
_audit_creation_date 2019-09-16
_audit_creation_method
;
Olex2 1.2
(compiled 2018.05.29 svn.r3508 for OlexSys, GUI svn.r5506)
;
_audit_update_record
;
2020-03-30 deposited with the CCDC.	2020-12-11 downloaded from the CCDC.
;
_cell_angle_alpha 90
_cell_angle_beta 106.1200(10)
_cell_angle_gamma 90
_cell_formula_units_Z 4
_cell_length_a 9.6859(2)
_cell_length_b 8.2156(2)
_cell_length_c 16.9618(3)
_cell_measurement_reflns_used 5451
_cell_measurement_temperature 100
_cell_measurement_theta_max 29.98
_cell_measurement_theta_min 2.20
_cell_volume 1296.67(5)
_computing_cell_refinement 'SAINT V8.38A (?, 2016)'
_computing_data_reduction 'SAINT V8.38A (?, 2016)'
_computing_molecular_graphics 'Olex2 (Dolomanov et al., 2009)'
_computing_publication_material 'Olex2 (Dolomanov et al., 2009)'
_computing_structure_refinement 'ShelXL (Sheldrick, 2015)'
_computing_structure_solution 'ShelXT (Sheldrick, 2015)'
_diffrn_ambient_temperature 100.01
_diffrn_detector 'Bruker area detector'
_diffrn_detector_type 'CCD area detector'
_diffrn_measured_fraction_theta_full 1.000
_diffrn_measured_fraction_theta_max 0.998
_diffrn_measurement_device 'Bruker Apex II kappa CCD area detector'
_diffrn_measurement_device_type 'Bruker Apex II kappa CCD area detector'
_diffrn_measurement_method '\f and \w scans'
_diffrn_radiation_monochromator graphite
_diffrn_radiation_type MoK\a
_diffrn_radiation_wavelength 0.71073
_diffrn_reflns_av_R_equivalents 0.0423
_diffrn_reflns_av_unetI/netI 0.0276
_diffrn_reflns_Laue_measured_fraction_full 1.000
_diffrn_reflns_Laue_measured_fraction_max 0.998
_diffrn_reflns_limit_h_max 13
_diffrn_reflns_limit_h_min -13
_diffrn_reflns_limit_k_max 11
_diffrn_reflns_limit_k_min -7
_diffrn_reflns_limit_l_max 23
_diffrn_reflns_limit_l_min -23
_diffrn_reflns_number 26574
_diffrn_reflns_point_group_measured_fraction_full 1.000
_diffrn_reflns_point_group_measured_fraction_max 0.998
_diffrn_reflns_theta_full 25.242
_diffrn_reflns_theta_max 30.058
_diffrn_reflns_theta_min 2.199
_diffrn_source 'fine-focus sealed tube'
_diffrn_standards_number 0
_exptl_absorpt_coefficient_mu 0.089
_exptl_absorpt_correction_T_max 0.7460
_exptl_absorpt_correction_T_min 0.5929
_exptl_absorpt_correction_type multi-scan
_exptl_absorpt_process_details
'SADABS-2016/2 (Bruker,2016/2) was used for absorption correction. wR2(int) was 0.0696 before and 0.0491 after correction. The Ratio of minimum to maximum transmission is 0.7948. The \l/2 correction factor is Not present.'
_exptl_crystal_colour 'clear colourless'
_exptl_crystal_colour_lustre clear
_exptl_crystal_colour_primary colourless
_exptl_crystal_density_diffrn 1.323
_exptl_crystal_description needle
_exptl_crystal_F_000 552
_exptl_crystal_recrystallization_method 'Re-crystallisation from solvent: DCM:n-hexane'
_exptl_crystal_size_max 0.543
_exptl_crystal_size_mid 0.24
_exptl_crystal_size_min 0.163
_refine_diff_density_max 0.410
_refine_diff_density_min -0.212
_refine_diff_density_rms 0.049
_refine_ls_extinction_method none
_refine_ls_goodness_of_fit_ref 1.014
_refine_ls_hydrogen_treatment constr
_refine_ls_matrix_type full
_refine_ls_number_parameters 175
_refine_ls_number_reflns 3801
_refine_ls_number_restraints 0
_refine_ls_restrained_S_all 1.014
_refine_ls_R_factor_all 0.0530
_refine_ls_R_factor_gt 0.0396
_refine_ls_shift/su_max 0.000
_refine_ls_shift/su_mean 0.000
_refine_ls_structure_factor_coef Fsqd
_refine_ls_weighting_details 'w=1/[\s^2^(Fo^2^)+(0.0516P)^2^+0.4417P] where P=(Fo^2^+2Fc^2^)/3'
_refine_ls_weighting_scheme calc
_refine_ls_wR_factor_gt 0.0968
_refine_ls_wR_factor_ref 0.1047
_reflns_Friedel_coverage 0.000
_reflns_number_gt 3110
_reflns_number_total 3801
_reflns_threshold_expression 'I > 2\s(I)'
_cod_data_source_file d0sc06188c2.cif
_cod_data_source_block mm151
_cod_depositor_comments
;Adding full bibliography for 1559758--1559767.cif.

 Adding full bibliography for 1559758--1559767.cif.
;
_cod_database_code 1559766
_shelxl_version_number 2013-4
_shelx_space_group_comment
;
The symmetry employed for this shelxl refinement is uniquely defined
by the following loop, which should always be used as a source of
symmetry information in preference to the above space-group names.
They are only intended as comments.
;
_shelx_estimated_absorpt_t_max 0.986
_shelx_estimated_absorpt_t_min 0.953
_olex2_refinement_description
;
1. Fixed Uiso
 At 1.2 times of:
  All C(H) groups, All C(H,H) groups
 At 1.5 times of:
  All C(H,H,H) groups
2.a Ternary CH refined with riding coordinates:
 C14(H14)
2.b Secondary CH2 refined with riding coordinates:
 C12(H12A,H12B), C13(H13A,H13B)
2.c Aromatic/amide H refined with riding coordinates:
 C7(H7), C8(H8), C9(H9), C10(H10)
2.d Idealised Me refined as rotating group:
 C4(H4A,H4B,H4C), C5(H5A,H5B,H5C), C15(H15A,H15B,H15C)
;
_olex2_submission_special_instructions 'No special instructions were received'

loop_
_space_group_symop_operation_xyz
'x, y, z'
'-x+1/2, y+1/2, -z+1/2'
'-x, -y, -z'
'x-1/2, -y-1/2, z-1/2'

loop_
_atom_site_label
_atom_site_type_symbol
_atom_site_fract_x
_atom_site_fract_y
_atom_site_fract_z
_atom_site_U_iso_or_equiv
_atom_site_adp_type
_atom_site_occupancy
_atom_site_site_symmetry_order
_atom_site_calc_flag
_atom_site_refinement_flags_posn
_atom_site_refinement_flags_adp
_atom_site_refinement_flags_occupancy
_atom_site_disorder_assembly
_atom_site_disorder_group
C1 C 0.42675(11) 0.45628(13) 0.40261(6) 0.0138(2) Uani 1 1 d . . . . .
C2 C 0.65054(11) 0.38918(12) 0.38605(6) 0.0129(2) Uani 1 1 d . . . . .
C3 C 0.59359(11) 0.25210(13) 0.42850(6) 0.0133(2) Uani 1 1 d . . . . .
C4 C 0.55045(13) 0.68257(13) 0.35903(7) 0.0189(2) Uani 1 1 d . . . . .
H4A H 0.5097 0.6770 0.2994 0.028 Uiso 1 1 calc GR . . . .
H4B H 0.6491 0.7240 0.3718 0.028 Uiso 1 1 calc GR . . . .
H4C H 0.4922 0.7557 0.3824 0.028 Uiso 1 1 calc GR . . . .
C5 C 0.80716(11) 0.42557(14) 0.43068(7) 0.0177(2) Uani 1 1 d . . . . .
H5A H 0.8382 0.5233 0.4071 0.027 Uiso 1 1 calc GR . . . .
H5B H 0.8672 0.3331 0.4245 0.027 Uiso 1 1 calc GR . . . .
H5C H 0.8167 0.4437 0.4891 0.027 Uiso 1 1 calc GR . . . .
C6 C 0.61961(11) 0.35126(12) 0.29308(6) 0.0132(2) Uani 1 1 d . . . . .
C7 C 0.68920(12) 0.45350(13) 0.24993(7) 0.0166(2) Uani 1 1 d . . . . .
H7 H 0.7620 0.5249 0.2800 0.020 Uiso 1 1 calc R . . . .
C8 C 0.65543(12) 0.45405(13) 0.16481(7) 0.0175(2) Uani 1 1 d . . . . .
H8 H 0.7052 0.5237 0.1373 0.021 Uiso 1 1 calc R . . . .
C9 C 0.54810(12) 0.35158(13) 0.12058(7) 0.0172(2) Uani 1 1 d . . . . .
H9 H 0.5208 0.3534 0.0623 0.021 Uiso 1 1 calc R . . . .
C10 C 0.48091(12) 0.24629(13) 0.16217(7) 0.0159(2) Uani 1 1 d . . . . .
H10 H 0.4086 0.1755 0.1311 0.019 Uiso 1 1 calc R . . . .
C11 C 0.51494(11) 0.23961(12) 0.24827(7) 0.0136(2) Uani 1 1 d . . . . .
C12 C 0.44012(12) 0.10052(13) 0.28073(7) 0.0161(2) Uani 1 1 d . . . . .
H12A H 0.5129 0.0481 0.3264 0.019 Uiso 1 1 calc R . . . .
H12B H 0.4105 0.0186 0.2364 0.019 Uiso 1 1 calc R . . . .
C13 C 0.30748(12) 0.13825(14) 0.31160(7) 0.0175(2) Uani 1 1 d . . . . .
H13A H 0.2600 0.2374 0.2835 0.021 Uiso 1 1 calc R . . . .
H13B H 0.2383 0.0472 0.2958 0.021 Uiso 1 1 calc R . . . .
C14 C 0.34176(11) 0.16413(13) 0.40442(7) 0.0156(2) Uani 1 1 d . . . . .
H14 H 0.3851 0.0610 0.4317 0.019 Uiso 1 1 calc R . . . .
C15 C 0.20903(12) 0.20006(15) 0.43250(8) 0.0218(2) Uani 1 1 d . . . . .
H15A H 0.2379 0.2259 0.4912 0.033 Uiso 1 1 calc GR . . . .
H15B H 0.1460 0.1045 0.4227 0.033 Uiso 1 1 calc GR . . . .
H15C H 0.1576 0.2930 0.4017 0.033 Uiso 1 1 calc GR . . . .
N1 N 0.45348(9) 0.29210(11) 0.42635(6) 0.01342(18) Uani 1 1 d . . . . .
N2 N 0.55111(9) 0.52066(10) 0.39402(6) 0.01412(18) Uani 1 1 d . . . . .
O1 O 0.31367(8) 0.52727(10) 0.39409(5) 0.01948(18) Uani 1 1 d . . . . .
O2 O 0.65651(9) 0.12824(9) 0.45622(5) 0.01777(17) Uani 1 1 d . . . . .

loop_
_atom_site_aniso_label
_atom_site_aniso_U_11
_atom_site_aniso_U_22
_atom_site_aniso_U_33
_atom_site_aniso_U_23
_atom_site_aniso_U_13
_atom_site_aniso_U_12
C1 0.0157(5) 0.0128(4) 0.0128(5) -0.0007(4) 0.0036(4) 0.0001(4)
C2 0.0124(4) 0.0120(4) 0.0145(5) 0.0008(4) 0.0042(4) 0.0005(3)
C3 0.0148(5) 0.0140(5) 0.0110(5) -0.0007(4) 0.0037(4) -0.0005(4)
C4 0.0223(5) 0.0110(5) 0.0228(6) 0.0027(4) 0.0051(4) -0.0007(4)
C5 0.0139(5) 0.0209(5) 0.0175(5) 0.0006(4) 0.0029(4) -0.0015(4)
C6 0.0129(4) 0.0128(4) 0.0146(5) 0.0013(4) 0.0051(4) 0.0013(4)
C7 0.0157(5) 0.0158(5) 0.0192(5) 0.0005(4) 0.0062(4) -0.0023(4)
C8 0.0189(5) 0.0171(5) 0.0191(5) 0.0039(4) 0.0097(4) 0.0005(4)
C9 0.0192(5) 0.0189(5) 0.0146(5) 0.0015(4) 0.0067(4) 0.0032(4)
C10 0.0156(5) 0.0160(5) 0.0161(5) -0.0020(4) 0.0045(4) -0.0007(4)
C11 0.0141(5) 0.0113(4) 0.0165(5) -0.0002(4) 0.0063(4) 0.0007(4)
C12 0.0206(5) 0.0125(4) 0.0163(5) -0.0020(4) 0.0069(4) -0.0038(4)
C13 0.0163(5) 0.0189(5) 0.0178(5) -0.0010(4) 0.0057(4) -0.0056(4)
C14 0.0164(5) 0.0145(5) 0.0172(5) 0.0002(4) 0.0066(4) -0.0039(4)
C15 0.0171(5) 0.0267(6) 0.0246(6) -0.0018(5) 0.0106(4) -0.0056(4)
N1 0.0132(4) 0.0122(4) 0.0153(4) 0.0010(3) 0.0048(3) 0.0000(3)
N2 0.0148(4) 0.0107(4) 0.0173(4) 0.0006(3) 0.0053(3) 0.0004(3)
O1 0.0158(4) 0.0188(4) 0.0238(4) 0.0013(3) 0.0054(3) 0.0044(3)
O2 0.0203(4) 0.0152(4) 0.0185(4) 0.0046(3) 0.0066(3) 0.0044(3)

loop_
_atom_type_symbol
_atom_type_description
_atom_type_scat_dispersion_real
_atom_type_scat_dispersion_imag
_atom_type_scat_source
C C 0.0033 0.0016 'International Tables Vol C Tables 4.2.6.8 and 6.1.1.4'
H H 0.0000 0.0000 'International Tables Vol C Tables 4.2.6.8 and 6.1.1.4'
N N 0.0061 0.0033 'International Tables Vol C Tables 4.2.6.8 and 6.1.1.4'
O O 0.0106 0.0060 'International Tables Vol C Tables 4.2.6.8 and 6.1.1.4'

loop_
_geom_angle_atom_site_label_1
_geom_angle_atom_site_label_2
_geom_angle_atom_site_label_3
_geom_angle
_geom_angle_site_symmetry_1
_geom_angle_site_symmetry_3
_geom_angle_publ_flag
N2 C1 N1 107.73(9) . . ?
O1 C1 N1 125.55(10) . . ?
O1 C1 N2 126.68(10) . . ?
C3 C2 C5 110.60(9) . . ?
C3 C2 C6 109.83(8) . . ?
C5 C2 C6 115.36(9) . . ?
N2 C2 C3 99.59(8) . . ?
N2 C2 C5 113.26(9) . . ?
N2 C2 C6 107.02(8) . . ?
N1 C3 C2 107.05(8) . . ?
O2 C3 C2 126.60(9) . . ?
O2 C3 N1 126.30(10) . . ?
H4A C4 H4B 109.5 . . ?
H4A C4 H4C 109.5 . . ?
H4B C4 H4C 109.5 . . ?
N2 C4 H4A 109.5 . . ?
N2 C4 H4B 109.5 . . ?
N2 C4 H4C 109.5 . . ?
C2 C5 H5A 109.5 . . ?
C2 C5 H5B 109.5 . . ?
C2 C5 H5C 109.5 . . ?
H5A C5 H5B 109.5 . . ?
H5A C5 H5C 109.5 . . ?
H5B C5 H5C 109.5 . . ?
C7 C6 C2 115.11(9) . . ?
C7 C6 C11 118.81(10) . . ?
C11 C6 C2 125.49(9) . . ?
C6 C7 H7 118.8 . . ?
C8 C7 C6 122.38(10) . . ?
C8 C7 H7 118.8 . . ?
C7 C8 H8 120.5 . . ?
C9 C8 C7 119.06(10) . . ?
C9 C8 H8 120.5 . . ?
C8 C9 H9 120.3 . . ?
C8 C9 C10 119.41(10) . . ?
C10 C9 H9 120.3 . . ?
C9 C10 H10 118.5 . . ?
C9 C10 C11 123.00(10) . . ?
C11 C10 H10 118.5 . . ?
C6 C11 C12 128.79(10) . . ?
C10 C11 C6 117.20(9) . . ?
C10 C11 C12 113.81(9) . . ?
C11 C12 H12A 107.5 . . ?
C11 C12 H12B 107.5 . . ?
C11 C12 C13 119.43(9) . . ?
H12A C12 H12B 107.0 . . ?
C13 C12 H12A 107.5 . . ?
C13 C12 H12B 107.5 . . ?
C12 C13 H13A 108.7 . . ?
C12 C13 H13B 108.7 . . ?
H13A C13 H13B 107.6 . . ?
C14 C13 C12 114.36(9) . . ?
C14 C13 H13A 108.7 . . ?
C14 C13 H13B 108.7 . . ?
C13 C14 H14 107.6 . . ?
C15 C14 C13 112.88(9) . . ?
C15 C14 H14 107.6 . . ?
N1 C14 C13 106.96(8) . . ?
N1 C14 H14 107.6 . . ?
N1 C14 C15 113.99(9) . . ?
C14 C15 H15A 109.5 . . ?
C14 C15 H15B 109.5 . . ?
C14 C15 H15C 109.5 . . ?
H15A C15 H15B 109.5 . . ?
H15A C15 H15C 109.5 . . ?
H15B C15 H15C 109.5 . . ?
C1 N1 C14 122.95(9) . . ?
C3 N1 C1 109.55(8) . . ?
C3 N1 C14 118.69(9) . . ?
C1 N2 C2 110.16(8) . . ?
C1 N2 C4 119.69(9) . . ?
C4 N2 C2 124.02(9) . . ?

loop_
_geom_bond_atom_site_label_1
_geom_bond_atom_site_label_2
_geom_bond_distance
_geom_bond_site_symmetry_2
_geom_bond_publ_flag
C1 N1 1.4110(13) . ?
C1 N2 1.3598(13) . ?
C1 O1 1.2136(13) . ?
C2 C3 1.5204(14) . ?
C2 C5 1.5252(14) . ?
C2 C6 1.5527(15) . ?
C2 N2 1.4782(13) . ?
C3 N1 1.3869(13) . ?
C3 O2 1.2120(13) . ?
C4 H4A 0.9800 . ?
C4 H4B 0.9800 . ?
C4 H4C 0.9800 . ?
C4 N2 1.4560(13) . ?
C5 H5A 0.9800 . ?
C5 H5B 0.9800 . ?
C5 H5C 0.9800 . ?
C6 C7 1.4034(14) . ?
C6 C11 1.4209(14) . ?
C7 H7 0.9500 . ?
C7 C8 1.3890(15) . ?
C8 H8 0.9500 . ?
C8 C9 1.3853(16) . ?
C9 H9 0.9500 . ?
C9 C10 1.3872(15) . ?
C10 H10 0.9500 . ?
C10 C11 1.4060(15) . ?
C11 C12 1.5348(14) . ?
C12 H12A 0.9900 . ?
C12 H12B 0.9900 . ?
C12 C13 1.5474(15) . ?
C13 H13A 0.9900 . ?
C13 H13B 0.9900 . ?
C13 C14 1.5310(15) . ?
C14 H14 1.0000 . ?
C14 C15 1.5188(15) . ?
C14 N1 1.4802(13) . ?
C15 H15A 0.9800 . ?
C15 H15B 0.9800 . ?
C15 H15C 0.9800 . ?

loop_
_geom_torsion_atom_site_label_1
_geom_torsion_atom_site_label_2
_geom_torsion_atom_site_label_3
_geom_torsion_atom_site_label_4
_geom_torsion
_geom_torsion_site_symmetry_1
_geom_torsion_site_symmetry_2
_geom_torsion_site_symmetry_3
_geom_torsion_site_symmetry_4
_geom_torsion_publ_flag
C2 C3 N1 C1 -12.54(11) . . . . ?
C2 C3 N1 C14 135.91(9) . . . . ?
C2 C6 C7 C8 -169.15(10) . . . . ?
C2 C6 C11 C10 166.80(9) . . . . ?
C2 C6 C11 C12 -18.58(17) . . . . ?
C3 C2 C6 C7 -169.06(9) . . . . ?
C3 C2 C6 C11 19.81(13) . . . . ?
C3 C2 N2 C1 -24.11(10) . . . . ?
C3 C2 N2 C4 -176.29(9) . . . . ?
C5 C2 C3 N1 140.91(9) . . . . ?
C5 C2 C3 O2 -41.67(14) . . . . ?
C5 C2 C6 C7 -43.27(13) . . . . ?
C5 C2 C6 C11 145.60(10) . . . . ?
C5 C2 N2 C1 -141.56(9) . . . . ?
C5 C2 N2 C4 66.26(13) . . . . ?
C6 C2 C3 N1 -90.63(9) . . . . ?
C6 C2 C3 O2 86.79(13) . . . . ?
C6 C2 N2 C1 90.19(10) . . . . ?
C6 C2 N2 C4 -61.99(12) . . . . ?
C6 C7 C8 C9 0.77(16) . . . . ?
C6 C11 C12 C13 83.06(14) . . . . ?
C7 C6 C11 C10 -4.03(14) . . . . ?
C7 C6 C11 C12 170.59(10) . . . . ?
C7 C8 C9 C10 -2.58(16) . . . . ?
C8 C9 C10 C11 1.01(16) . . . . ?
C9 C10 C11 C6 2.33(15) . . . . ?
C9 C10 C11 C12 -173.09(10) . . . . ?
C10 C11 C12 C13 -102.18(11) . . . . ?
C11 C6 C7 C8 2.61(16) . . . . ?
C11 C12 C13 C14 -95.32(12) . . . . ?
C12 C13 C14 C15 -179.73(9) . . . . ?
C12 C13 C14 N1 54.12(11) . . . . ?
C13 C14 N1 C1 68.85(12) . . . . ?
C13 C14 N1 C3 -75.17(11) . . . . ?
C15 C14 N1 C1 -56.64(13) . . . . ?
C15 C14 N1 C3 159.34(10) . . . . ?
N1 C1 N2 C2 18.08(11) . . . . ?
N1 C1 N2 C4 171.63(9) . . . . ?
N2 C1 N1 C3 -3.00(11) . . . . ?
N2 C1 N1 C14 -149.85(9) . . . . ?
N2 C2 C3 N1 21.48(10) . . . . ?
N2 C2 C3 O2 -161.10(10) . . . . ?
N2 C2 C6 C7 83.74(11) . . . . ?
N2 C2 C6 C11 -87.38(11) . . . . ?
O1 C1 N1 C3 179.10(10) . . . . ?
O1 C1 N1 C14 32.25(16) . . . . ?
O1 C1 N2 C2 -164.05(10) . . . . ?
O1 C1 N2 C4 -10.50(17) . . . . ?
O2 C3 N1 C1 170.03(10) . . . . ?
O2 C3 N1 C14 -41.52(15) . . . . ?
